data_4301281
loop_
_publ_author_name
'Nabanita Sadhukhan'
'Jitendra K. Bera'

_publ_contact_author_address
;
Department of Chemistry
IIT Kanpur 208016 INDIA
;
_publ_contact_author_email ' jbera@iitk.ac.in '
_publ_contact_author_fax ' +91 512 259 7436'
_publ_contact_author_name ' Jitendra K. Bera '
_publ_contact_author_phone ' +91 512 259 7336'
_publ_section_title
;
Mixed-Metal Assemblies Involving Ferrocene-Naphthyridine Hybrids
;
_journal_name_full 'Inorganic Chemistry'
_journal_page_first 978
_journal_page_last 990
_journal_paper_doi 10.1021/ic801586d
_journal_volume 48
_journal_year 2009
_chemical_formula_moiety 'C72 H56 Cd Fe4 N8, 2(B F4), 2(C H2 Cl2)'
_chemical_formula_sum 'C74 H60 B2 Cd Cl4 F8 Fe4 N8'
_chemical_formula_weight 1712.52
_chemical_name_systematic
; 
 ? 
;
_space_group_IT_number 60
_symmetry_cell_setting orthorhombic
_symmetry_space_group_name_Hall '-P 2n 2ab'
_symmetry_space_group_name_H-M 'P b c n'
_atom_sites_solution_hydrogens geom
_atom_sites_solution_primary direct
_atom_sites_solution_secondary difmap
_audit_creation_method SHELXL-97
_cell_angle_alpha 90.00
_cell_angle_beta 90.00
_cell_angle_gamma 90.00
_cell_formula_units_Z 4
_cell_length_a 11.9587(10)
_cell_length_b 25.393(2)
_cell_length_c 22.5542(19)
_cell_measurement_temperature 100(2)
_cell_measurement_theta_max 28.36
_cell_measurement_theta_min 2.09
_cell_volume 6849.0(10)
_computing_cell_refinement 'Bruker SAINT'
_computing_data_collection 'Bruker APEX'
_computing_data_reduction 'Bruker SAINT'
_computing_molecular_graphics ORTEP
_computing_publication_material ciftab
_computing_structure_refinement 'SHELXL-97 (Sheldrick, 1997)'
_computing_structure_solution 'SHELXS-97 (Sheldrick, 1990)'
_diffrn_ambient_temperature 100(2)
_diffrn_measured_fraction_theta_full 0.992
_diffrn_measured_fraction_theta_max 0.992
_diffrn_measurement_device_type 'Bruker SMART APEX'
_diffrn_measurement_method 'omega scans'
_diffrn_radiation_monochromator graphite
_diffrn_radiation_source 'fine-focus sealed tube'
_diffrn_radiation_type MoK\a
_diffrn_radiation_wavelength 0.71073
_diffrn_reflns_av_R_equivalents 0.0445
_diffrn_reflns_av_sigmaI/netI 0.0368
_diffrn_reflns_limit_h_max 15
_diffrn_reflns_limit_h_min -15
_diffrn_reflns_limit_k_max 33
_diffrn_reflns_limit_k_min -14
_diffrn_reflns_limit_l_max 29
_diffrn_reflns_limit_l_min -27
_diffrn_reflns_number 43036
_diffrn_reflns_theta_full 28.36
_diffrn_reflns_theta_max 28.36
_diffrn_reflns_theta_min 2.09
_exptl_absorpt_coefficient_mu 1.362
_exptl_absorpt_correction_T_max 0.7723
_exptl_absorpt_correction_T_min 0.7270
_exptl_absorpt_correction_type empirical
_exptl_absorpt_process_details SADABS
_exptl_crystal_colour Red
_exptl_crystal_density_diffrn 1.661
_exptl_crystal_density_method 'not measured'
_exptl_crystal_description Block
_exptl_crystal_F_000 3448
_exptl_crystal_size_max 0.25
_exptl_crystal_size_mid 0.22
_exptl_crystal_size_min 0.20
_refine_diff_density_max 0.889
_refine_diff_density_min -0.704
_refine_diff_density_rms 0.109
_refine_ls_extinction_method none
_refine_ls_goodness_of_fit_ref 1.057
_refine_ls_hydrogen_treatment constr
_refine_ls_matrix_type full
_refine_ls_number_parameters 461
_refine_ls_number_reflns 8483
_refine_ls_number_restraints 2
_refine_ls_restrained_S_all 1.058
_refine_ls_R_factor_all 0.0521
_refine_ls_R_factor_gt 0.0374
_refine_ls_shift/su_max 0.002
_refine_ls_shift/su_mean 0.000
_refine_ls_structure_factor_coef Fsqd
_refine_ls_weighting_details 'calc w=1/[\s^2^(Fo^2^)+(0.0431P)^2^+4.7721P] where P=(Fo^2^+2Fc^2^)/3'
_refine_ls_weighting_scheme calc
_refine_ls_wR_factor_gt 0.0831
_refine_ls_wR_factor_ref 0.0914
_reflns_number_gt 6993
_reflns_number_total 8483
_reflns_threshold_expression >2sigma(I)
_cod_data_source_file ic801586d_si_002_4.cif
_cod_data_source_block compound4
_cod_depositor_comments
;
The following automatic conversions were performed:
'_symmetry_cell_setting' value 'Orthorhombic' changed to 'orthorhombic'
according to '/home/saulius/struct/CIF-dictionaries/cif_core.dic'
dictionary named 'cif_core.dic' version 2.4.1 from 2010-06-29.

Automatic conversion script
Id: cif_fix_enum 1527 2010-12-29 10:47:43Z saulius 

The following automatic conversions were performed:

'_refine_ls_hydrogen_treatment' value 'constrained' was replaced with
the value 'constr' as specified in the replacement file
'src/cod-tools/trunk/data/replacement-values/replacement_values.lst'.

Automatic conversion script
Id: cif_fix_values 5376 2017-05-30 11:51:03Z andrius 
;
_cod_original_cell_volume 6848.9(10)
_cod_database_code 4301281

loop_
_symmetry_equiv_pos_as_xyz
'x, y, z'
'-x+1/2, -y+1/2, z+1/2'
'x+1/2, -y+1/2, -z'
'-x, y, -z+1/2'
'-x, -y, -z'
'x-1/2, y-1/2, -z-1/2'
'-x-1/2, y-1/2, z'
'x, -y, z-1/2'

loop_
_atom_site_label
_atom_site_type_symbol
_atom_site_fract_x
_atom_site_fract_y
_atom_site_fract_z
_atom_site_U_iso_or_equiv
_atom_site_adp_type
_atom_site_occupancy
_atom_site_symmetry_multiplicity
_atom_site_calc_flag
_atom_site_refinement_flags
_atom_site_disorder_assembly
_atom_site_disorder_group
Cd1 Cd 0.0000 0.158003(9) 0.7500 0.01382(7) Uani 1 2 d S . .
Fe1 Fe 0.17821(3) 0.349439(13) 0.869476(14) 0.01586(8) Uani 1 1 d . . .
Fe2 Fe 0.29722(3) 0.031492(15) 0.613434(15) 0.01885(9) Uani 1 1 d . . .
N3 N 0.01206(16) 0.07307(8) 0.68290(8) 0.0165(4) Uani 1 1 d . . .
C19 C -0.2493(2) 0.13472(10) 0.67953(10) 0.0187(5) Uani 1 1 d . . .
H19 H -0.2805 0.1665 0.6943 0.022 Uiso 1 1 calc R . .
C26 C 0.0624(2) 0.02945(10) 0.66473(10) 0.0192(5) Uani 1 1 d . . .
C24 C -0.1039(2) -0.00318(10) 0.61696(11) 0.0241(5) Uani 1 1 d . . .
H24 H -0.1419 -0.0290 0.5941 0.029 Uiso 1 1 calc R . .
N4 N -0.14260(16) 0.12453(8) 0.69056(8) 0.0160(4) Uani 1 1 d . . .
N2 N 0.18208(17) 0.24682(8) 0.74838(8) 0.0170(4) Uani 1 1 d . . .
C1 C 0.0647(2) 0.19297(10) 0.61862(10) 0.0190(5) Uani 1 1 d . . .
H1 H 0.0142 0.1654 0.6090 0.023 Uiso 1 1 calc R . .
C5 C 0.16244(19) 0.24051(9) 0.68949(10) 0.0155(5) Uani 1 1 d . . .
C10 C 0.3415(2) 0.33062(10) 0.85630(11) 0.0220(5) Uani 1 1 d . . .
H10 H 0.3959 0.3518 0.8370 0.026 Uiso 1 1 calc R . .
C15 C 0.1543(2) 0.42449(9) 0.83861(11) 0.0191(5) Uani 1 1 d . . .
H15 H 0.2103 0.4478 0.8242 0.023 Uiso 1 1 calc R . .
C3 C 0.1833(2) 0.26244(10) 0.58518(11) 0.0201(5) Uani 1 1 d . . .
H3 H 0.2141 0.2834 0.5544 0.024 Uiso 1 1 calc R . .
C23 C -0.09798(19) 0.07923(9) 0.66922(10) 0.0161(5) Uani 1 1 d . . .
C22 C -0.1609(2) 0.04280(10) 0.63602(10) 0.0188(5) Uani 1 1 d . . .
C28 C 0.2565(2) 0.06589(12) 0.69197(10) 0.0239(5) Uani 1 1 d . . .
H28 H 0.2366 0.1017 0.6977 0.029 Uiso 1 1 calc R . .
C33 C 0.3053(2) 0.08928(11) 0.55036(11) 0.0250(6) Uani 1 1 d . . .
H33 H 0.3004 0.1261 0.5571 0.030 Uiso 1 1 calc R . .
C9 C 0.2686(2) 0.29302(10) 0.82831(11) 0.0192(5) Uani 1 1 d . . .
C2 C 0.1101(2) 0.22269(10) 0.57232(10) 0.0212(5) Uani 1 1 d . . .
H2 H 0.0902 0.2154 0.5324 0.025 Uiso 1 1 calc R . .
C16 C 0.1178(2) 0.42046(10) 0.89852(11) 0.0220(5) Uani 1 1 d . . .
H16 H 0.1452 0.4403 0.9311 0.026 Uiso 1 1 calc R . .
C27 C 0.1814(2) 0.02373(10) 0.67833(11) 0.0221(5) Uani 1 1 d . . .
C12 C 0.2313(2) 0.29306(10) 0.92874(11) 0.0239(5) Uani 1 1 d . . .
H12 H 0.1996 0.2849 0.9663 0.029 Uiso 1 1 calc R . .
C31 C 0.2474(2) -0.02342(11) 0.67311(12) 0.0287(6) Uani 1 1 d . . .
H31 H 0.2200 -0.0576 0.6640 0.034 Uiso 1 1 calc R . .
N1 N 0.08863(16) 0.20143(8) 0.67543(8) 0.0157(4) Uani 1 1 d . . .
C34 C 0.4048(2) 0.05917(11) 0.55048(11) 0.0260(6) Uani 1 1 d . . .
H34 H 0.4782 0.0721 0.5572 0.031 Uiso 1 1 calc R . .
C14 C 0.0932(2) 0.38803(10) 0.80443(11) 0.0196(5) Uani 1 1 d . . .
H14 H 0.1013 0.3823 0.7630 0.023 Uiso 1 1 calc R . .
C13 C 0.2008(2) 0.26985(10) 0.87381(11) 0.0219(5) Uani 1 1 d . . .
H13 H 0.1452 0.2436 0.8682 0.026 Uiso 1 1 calc R . .
C11 C 0.3171(2) 0.33035(11) 0.91817(11) 0.0254(6) Uani 1 1 d . . .
H11 H 0.3524 0.3516 0.9474 0.030 Uiso 1 1 calc R . .
C4 C 0.21240(19) 0.27189(9) 0.64490(10) 0.0172(5) Uani 1 1 d . . .
C7 C 0.3077(2) 0.31767(10) 0.72278(11) 0.0218(5) Uani 1 1 d . . .
H7 H 0.3587 0.3438 0.7361 0.026 Uiso 1 1 calc R . .
C20 C -0.3177(2) 0.10068(10) 0.64708(11) 0.0230(5) Uani 1 1 d . . .
H20 H -0.3940 0.1092 0.6404 0.028 Uiso 1 1 calc R . .
C21 C -0.2734(2) 0.05491(10) 0.62494(11) 0.0227(5) Uani 1 1 d . . .
H21 H -0.3185 0.0316 0.6023 0.027 Uiso 1 1 calc R . .
C35 C 0.3751(2) 0.00598(11) 0.53870(11) 0.0274(6) Uani 1 1 d . . .
H35 H 0.4252 -0.0230 0.5363 0.033 Uiso 1 1 calc R . .
C6 C 0.2876(2) 0.31170(10) 0.66367(11) 0.0209(5) Uani 1 1 d . . .
H6 H 0.3233 0.3339 0.6355 0.025 Uiso 1 1 calc R . .
C32 C 0.2147(2) 0.05529(11) 0.53857(11) 0.0259(6) Uani 1 1 d . . .
H32 H 0.1383 0.0652 0.5361 0.031 Uiso 1 1 calc R . .
C8 C 0.2523(2) 0.28462(9) 0.76452(10) 0.0183(5) Uani 1 1 d . . .
C17 C 0.0332(2) 0.38147(11) 0.90075(12) 0.0252(6) Uani 1 1 d . . .
H17 H -0.0062 0.3706 0.9352 0.030 Uiso 1 1 calc R . .
C36 C 0.2577(2) 0.00378(12) 0.53112(11) 0.0280(6) Uani 1 1 d . . .
H36 H 0.2152 -0.0269 0.5225 0.034 Uiso 1 1 calc R . .
C18 C 0.0174(2) 0.36138(11) 0.84251(12) 0.0248(6) Uani 1 1 d . . .
H18 H -0.0345 0.3349 0.8311 0.030 Uiso 1 1 calc R . .
C25 C 0.0050(2) -0.01003(10) 0.63155(12) 0.0249(6) Uani 1 1 d . . .
H25 H 0.0432 -0.0411 0.6197 0.030 Uiso 1 1 calc R . .
C30 C 0.3602(2) -0.00991(13) 0.68386(12) 0.0324(7) Uani 1 1 d . . .
H30 H 0.4216 -0.0336 0.6834 0.039 Uiso 1 1 calc R . .
C29 C 0.3664(2) 0.04465(13) 0.69541(11) 0.0304(6) Uani 1 1 d . . .
H29 H 0.4326 0.0639 0.7040 0.036 Uiso 1 1 calc R . .
Cl1B Cl 0.56713(13) 0.19071(10) 0.55440(11) 0.0227(6) Uiso 0.531(9) 1 d PD A 1
Cl2 Cl 0.45452(9) 0.19410(4) 0.66988(4) 0.0609(3) Uani 1 1 d . A .
C1S C 0.4824(3) 0.22541(13) 0.60256(14) 0.0428(8) Uani 1 1 d D . .
H1S1 H 0.4104 0.2326 0.5825 0.051 Uiso 1 1 calc R A 1
H1S2 H 0.5181 0.2598 0.6110 0.051 Uiso 1 1 calc R A 1
Cl1A Cl 0.5262(9) 0.18742(11) 0.54703(12) 0.0865(19) Uani 0.469(9) 1 d PD A 2
F1 F 0.40400(14) 0.30914(6) 0.51096(8) 0.0354(4) Uani 1 1 d . . .
F2 F 0.44315(16) 0.38836(7) 0.46833(7) 0.0412(4) Uani 1 1 d . . .
F3 F 0.42733(17) 0.38156(7) 0.56780(7) 0.0439(5) Uani 1 1 d . . .
F4 F 0.27303(15) 0.37336(7) 0.51105(10) 0.0481(5) Uani 1 1 d . . .
B1 B 0.3861(2) 0.36346(11) 0.51353(12) 0.0172(5) Uani 1 1 d . . .

loop_
_atom_site_aniso_label
_atom_site_aniso_U_11
_atom_site_aniso_U_22
_atom_site_aniso_U_33
_atom_site_aniso_U_23
_atom_site_aniso_U_13
_atom_site_aniso_U_12
Cd1 0.01488(12) 0.01554(12) 0.01102(11) 0.000 0.00049(8) 0.000
Fe1 0.01845(17) 0.01626(17) 0.01288(16) -0.00068(13) -0.00247(12) 0.00029(13)
Fe2 0.01940(18) 0.02358(19) 0.01355(17) 0.00192(14) 0.00360(13) 0.00655(14)
N3 0.0196(10) 0.0173(10) 0.0125(9) 0.0019(8) 0.0033(7) -0.0005(8)
C19 0.0198(11) 0.0193(12) 0.0169(11) 0.0020(9) 0.0011(9) 0.0010(10)
C26 0.0227(12) 0.0203(12) 0.0145(11) 0.0019(9) 0.0057(9) 0.0015(10)
C24 0.0308(14) 0.0205(13) 0.0209(12) -0.0059(10) 0.0039(10) -0.0079(11)
N4 0.0191(10) 0.0153(10) 0.0134(9) 0.0010(8) 0.0018(7) -0.0009(8)
N2 0.0204(10) 0.0170(10) 0.0138(9) -0.0005(8) 0.0005(7) 0.0027(8)
C1 0.0193(11) 0.0200(12) 0.0176(11) -0.0022(10) 0.0008(9) -0.0007(9)
C5 0.0152(10) 0.0148(11) 0.0165(11) -0.0005(9) 0.0020(8) 0.0034(9)
C10 0.0179(11) 0.0259(13) 0.0223(12) -0.0025(10) -0.0032(9) 0.0040(10)
C15 0.0221(12) 0.0152(11) 0.0201(12) 0.0027(9) -0.0020(9) 0.0004(10)
C3 0.0219(12) 0.0227(13) 0.0158(11) 0.0033(10) 0.0061(9) -0.0007(10)
C23 0.0202(11) 0.0170(11) 0.0111(10) 0.0031(9) 0.0041(8) -0.0012(9)
C22 0.0227(12) 0.0180(12) 0.0157(11) -0.0014(9) 0.0021(9) -0.0041(10)
C28 0.0211(12) 0.0380(15) 0.0125(11) -0.0031(11) 0.0023(9) 0.0069(11)
C33 0.0360(15) 0.0222(13) 0.0168(12) 0.0037(10) 0.0041(10) 0.0035(11)
C9 0.0198(12) 0.0180(12) 0.0197(12) -0.0022(10) -0.0012(9) 0.0033(10)
C2 0.0236(12) 0.0270(13) 0.0130(11) -0.0005(10) 0.0008(9) -0.0005(11)
C16 0.0271(13) 0.0192(12) 0.0195(12) -0.0013(10) -0.0006(10) 0.0056(10)
C27 0.0246(13) 0.0275(14) 0.0142(11) 0.0022(10) 0.0070(9) 0.0072(10)
C12 0.0338(14) 0.0233(13) 0.0148(12) 0.0022(10) -0.0044(10) 0.0064(11)
C31 0.0348(15) 0.0293(15) 0.0221(13) 0.0097(11) 0.0105(11) 0.0098(12)
N1 0.0174(9) 0.0163(10) 0.0134(9) 0.0000(8) 0.0020(7) 0.0002(8)
C34 0.0233(13) 0.0371(16) 0.0175(12) 0.0055(11) 0.0050(10) 0.0000(11)
C14 0.0206(12) 0.0218(12) 0.0162(11) 0.0006(10) -0.0056(9) 0.0044(10)
C13 0.0315(14) 0.0158(12) 0.0183(12) 0.0013(10) -0.0017(10) 0.0040(10)
C11 0.0283(14) 0.0264(14) 0.0214(13) -0.0052(11) -0.0114(10) 0.0105(11)
C4 0.0183(11) 0.0183(12) 0.0151(11) 0.0009(9) 0.0034(9) 0.0032(9)
C7 0.0216(12) 0.0202(12) 0.0238(13) -0.0035(10) 0.0032(10) -0.0049(10)
C20 0.0194(12) 0.0254(13) 0.0244(13) 0.0032(11) -0.0021(10) -0.0020(10)
C21 0.0231(12) 0.0246(13) 0.0204(12) -0.0009(10) -0.0034(10) -0.0081(11)
C35 0.0348(14) 0.0306(14) 0.0168(12) 0.0017(11) 0.0114(11) 0.0117(12)
C6 0.0226(12) 0.0193(12) 0.0208(12) 0.0010(10) 0.0067(9) -0.0022(10)
C32 0.0249(13) 0.0372(16) 0.0154(12) 0.0051(11) -0.0001(10) 0.0053(12)
C8 0.0205(11) 0.0163(11) 0.0181(12) -0.0015(9) -0.0006(9) 0.0034(9)
C17 0.0242(12) 0.0248(14) 0.0265(13) 0.0047(11) 0.0063(10) 0.0049(11)
C36 0.0395(15) 0.0308(15) 0.0138(12) -0.0014(11) 0.0046(11) -0.0066(12)
C18 0.0160(12) 0.0260(13) 0.0324(14) 0.0025(11) -0.0074(10) -0.0008(10)
C25 0.0302(14) 0.0195(13) 0.0250(13) -0.0037(11) 0.0111(10) 0.0007(11)
C30 0.0314(15) 0.0453(18) 0.0205(13) 0.0129(13) 0.0069(11) 0.0193(13)
C29 0.0243(13) 0.0528(19) 0.0140(12) 0.0015(12) 0.0008(10) 0.0075(13)
Cl2 0.0781(6) 0.0682(6) 0.0364(4) 0.0221(4) 0.0241(4) 0.0472(5)
C1S 0.057(2) 0.0282(16) 0.0429(19) 0.0025(14) 0.0175(16) 0.0013(15)
Cl1A 0.208(6) 0.0293(11) 0.0218(11) 0.0001(8) 0.0096(19) -0.015(2)
F1 0.0366(9) 0.0203(8) 0.0492(11) 0.0024(8) 0.0130(8) 0.0013(7)
F2 0.0599(12) 0.0328(10) 0.0308(9) 0.0052(8) 0.0166(8) -0.0067(9)
F3 0.0610(12) 0.0453(11) 0.0256(9) -0.0041(8) -0.0008(8) -0.0178(9)
F4 0.0307(9) 0.0366(10) 0.0769(14) 0.0071(10) -0.0026(9) 0.0046(8)
B1 0.0197(13) 0.0144(12) 0.0174(13) 0.0019(10) 0.0036(10) -0.0022(10)

loop_
_atom_type_symbol
_atom_type_description
_atom_type_scat_dispersion_real
_atom_type_scat_dispersion_imag
_atom_type_scat_source
C C 0.0033 0.0016 'International Tables Vol C Tables 4.2.6.8 and 6.1.1.4'
N N 0.0061 0.0033 'International Tables Vol C Tables 4.2.6.8 and 6.1.1.4'
Cl Cl 0.1484 0.1585 'International Tables Vol C Tables 4.2.6.8 and 6.1.1.4'
Fe Fe 0.3463 0.8444 'International Tables Vol C Tables 4.2.6.8 and 6.1.1.4'
Cd Cd -0.8075 1.2024 'International Tables Vol C Tables 4.2.6.8 and 6.1.1.4'
B B 0.0013 0.0007 'International Tables Vol C Tables 4.2.6.8 and 6.1.1.4'
F F 0.0171 0.0103 'International Tables Vol C Tables 4.2.6.8 and 6.1.1.4'
H H 0.0000 0.0000 'International Tables Vol C Tables 4.2.6.8 and 6.1.1.4'

loop_
_geom_angle_atom_site_label_1
_geom_angle_atom_site_label_2
_geom_angle_atom_site_label_3
_geom_angle
_geom_angle_site_symmetry_1
_geom_angle_site_symmetry_3
_geom_angle_publ_flag
N1 Cd1 N1 121.97(10) 4_556 . ?
N1 Cd1 N4 105.15(7) 4_556 . ?
N1 Cd1 N4 95.31(7) . . ?
N1 Cd1 N4 95.31(7) 4_556 4_556 ?
N1 Cd1 N4 105.15(7) . 4_556 ?
N4 Cd1 N4 137.21(10) . 4_556 ?
N1 Cd1 N3 147.81(6) 4_556 . ?
N1 Cd1 N3 86.94(6) . . ?
N4 Cd1 N3 53.97(6) . . ?
N4 Cd1 N3 89.53(6) 4_556 . ?
N1 Cd1 N3 86.94(6) 4_556 4_556 ?
N1 Cd1 N3 147.81(6) . 4_556 ?
N4 Cd1 N3 89.53(6) . 4_556 ?
N4 Cd1 N3 53.97(6) 4_556 4_556 ?
N3 Cd1 N3 70.36(8) . 4_556 ?
C9 Fe1 C10 41.57(10) . . ?
C9 Fe1 C14 106.10(10) . . ?
C10 Fe1 C14 119.18(10) . . ?
C9 Fe1 C18 118.22(11) . . ?
C10 Fe1 C18 153.81(11) . . ?
C14 Fe1 C18 40.79(10) . . ?
C9 Fe1 C17 153.61(11) . . ?
C10 Fe1 C17 163.87(11) . . ?
C14 Fe1 C17 68.48(10) . . ?
C18 Fe1 C17 40.78(11) . . ?
C9 Fe1 C13 41.36(10) . . ?
C10 Fe1 C13 69.34(11) . . ?
C14 Fe1 C13 125.24(10) . . ?
C18 Fe1 C13 106.62(11) . . ?
C17 Fe1 C13 119.35(11) . . ?
C9 Fe1 C15 125.31(10) . . ?
C10 Fe1 C15 107.64(10) . . ?
C14 Fe1 C15 40.36(10) . . ?
C18 Fe1 C15 68.22(10) . . ?
C17 Fe1 C15 68.18(10) . . ?
C13 Fe1 C15 162.86(10) . . ?
C9 Fe1 C11 69.20(10) . . ?
C10 Fe1 C11 40.89(10) . . ?
C14 Fe1 C11 154.77(11) . . ?
C18 Fe1 C11 163.55(11) . . ?
C17 Fe1 C11 126.69(11) . . ?
C13 Fe1 C11 68.47(11) . . ?
C15 Fe1 C11 121.01(11) . . ?
C9 Fe1 C16 163.53(10) . . ?
C10 Fe1 C16 126.31(11) . . ?
C14 Fe1 C16 68.35(10) . . ?
C18 Fe1 C16 68.43(11) . . ?
C17 Fe1 C16 40.52(11) . . ?
C13 Fe1 C16 154.44(10) . . ?
C15 Fe1 C16 40.65(10) . . ?
C11 Fe1 C16 108.80(10) . . ?
C9 Fe1 C12 68.91(10) . . ?
C10 Fe1 C12 68.59(11) . . ?
C14 Fe1 C12 163.02(10) . . ?
C18 Fe1 C12 126.01(11) . . ?
C17 Fe1 C12 108.35(11) . . ?
C13 Fe1 C12 40.52(10) . . ?
C15 Fe1 C12 155.54(10) . . ?
C11 Fe1 C12 40.31(11) . . ?
C16 Fe1 C12 120.85(10) . . ?
C27 Fe2 C31 41.60(10) . . ?
C27 Fe2 C35 151.91(12) . . ?
C31 Fe2 C35 117.78(11) . . ?
C27 Fe2 C28 41.29(11) . . ?
C31 Fe2 C28 69.32(12) . . ?
C35 Fe2 C28 165.71(11) . . ?
C27 Fe2 C36 117.74(11) . . ?
C31 Fe2 C36 107.38(12) . . ?
C35 Fe2 C36 40.67(11) . . ?
C28 Fe2 C36 152.22(11) . . ?
C27 Fe2 C34 165.39(11) . . ?
C31 Fe2 C34 152.11(11) . . ?
C35 Fe2 C34 40.86(11) . . ?
C28 Fe2 C34 127.50(11) . . ?
C36 Fe2 C34 68.40(11) . . ?
C27 Fe2 C33 127.21(10) . . ?
C31 Fe2 C33 165.63(11) . . ?
C35 Fe2 C33 68.29(11) . . ?
C28 Fe2 C33 107.99(11) . . ?
C36 Fe2 C33 68.02(11) . . ?
C34 Fe2 C33 40.49(11) . . ?
C27 Fe2 C32 107.18(10) . . ?
C31 Fe2 C32 127.53(12) . . ?
C35 Fe2 C32 68.32(11) . . ?
C28 Fe2 C32 118.45(11) . . ?
C36 Fe2 C32 40.51(11) . . ?
C34 Fe2 C32 68.18(10) . . ?
C33 Fe2 C32 40.32(11) . . ?
C27 Fe2 C30 68.95(10) . . ?
C31 Fe2 C30 40.54(12) . . ?
C35 Fe2 C30 108.14(11) . . ?
C28 Fe2 C30 68.47(11) . . ?
C36 Fe2 C30 127.85(12) . . ?
C34 Fe2 C30 118.99(11) . . ?
C33 Fe2 C30 152.87(12) . . ?
C32 Fe2 C30 165.56(13) . . ?
C27 Fe2 C29 68.94(11) . . ?
C31 Fe2 C29 68.43(12) . . ?
C35 Fe2 C29 127.91(11) . . ?
C28 Fe2 C29 40.73(10) . . ?
C36 Fe2 C29 165.63(12) . . ?
C34 Fe2 C29 108.45(11) . . ?
C33 Fe2 C29 119.36(12) . . ?
C32 Fe2 C29 152.77(12) . . ?
C30 Fe2 C29 40.27(12) . . ?
C26 N3 C23 117.7(2) . . ?
C26 N3 Cd1 152.27(16) . . ?
C23 N3 Cd1 89.03(14) . . ?
N4 C19 C20 122.8(2) . . ?
N3 C26 C25 122.1(2) . . ?
N3 C26 C27 117.4(2) . . ?
C25 C26 C27 120.5(2) . . ?
C25 C24 C22 119.6(2) . . ?
C19 N4 C23 118.5(2) . . ?
C19 N4 Cd1 137.85(17) . . ?
C23 N4 Cd1 103.04(14) . . ?
C8 N2 C5 117.6(2) . . ?
N1 C1 C2 123.3(2) . . ?
N2 C5 N1 115.1(2) . . ?
N2 C5 C4 123.7(2) . . ?
N1 C5 C4 121.1(2) . . ?
C11 C10 C9 107.6(2) . . ?
C11 C10 Fe1 70.21(14) . . ?
C9 C10 Fe1 68.81(14) . . ?
C14 C15 C16 108.2(2) . . ?
C14 C15 Fe1 69.33(14) . . ?
C16 C15 Fe1 69.73(14) . . ?
C2 C3 C4 119.1(2) . . ?
N4 C23 N3 113.4(2) . . ?
N4 C23 C22 122.4(2) . . ?
N3 C23 C22 124.2(2) . . ?
C21 C22 C23 117.6(2) . . ?
C21 C22 C24 126.0(2) . . ?
C23 C22 C24 116.4(2) . . ?
C29 C28 C27 108.0(3) . . ?
C29 C28 Fe2 70.34(15) . . ?
C27 C28 Fe2 69.01(14) . . ?
C32 C33 C34 108.4(2) . . ?
C32 C33 Fe2 69.87(15) . . ?
C34 C33 Fe2 69.56(15) . . ?
C13 C9 C10 107.5(2) . . ?
C13 C9 C8 124.5(2) . . ?
C10 C9 C8 127.4(2) . . ?
C13 C9 Fe1 70.09(14) . . ?
C10 C9 Fe1 69.62(14) . . ?
C8 C9 Fe1 118.84(17) . . ?
C3 C2 C1 119.3(2) . . ?
C17 C16 C15 107.6(2) . . ?
C17 C16 Fe1 69.40(15) . . ?
C15 C16 Fe1 69.63(14) . . ?
C28 C27 C31 107.2(2) . . ?
C28 C27 C26 125.6(2) . . ?
C31 C27 C26 126.8(3) . . ?
C28 C27 Fe2 69.70(14) . . ?
C31 C27 Fe2 69.29(14) . . ?
C26 C27 Fe2 120.28(17) . . ?
C11 C12 C13 108.5(2) . . ?
C11 C12 Fe1 69.46(14) . . ?
C13 C12 Fe1 69.07(14) . . ?
C30 C31 C27 107.9(3) . . ?
C30 C31 Fe2 70.52(16) . . ?
C27 C31 Fe2 69.10(14) . . ?
C1 N1 C5 118.7(2) . . ?
C1 N1 Cd1 122.26(16) . . ?
C5 N1 Cd1 118.82(15) . . ?
C33 C34 C35 107.6(2) . . ?
C33 C34 Fe2 69.94(14) . . ?
C35 C34 Fe2 69.22(14) . . ?
C15 C14 C18 108.3(2) . . ?
C15 C14 Fe1 70.31(13) . . ?
C18 C14 Fe1 69.74(14) . . ?
C12 C13 C9 107.9(2) . . ?
C12 C13 Fe1 70.42(14) . . ?
C9 C13 Fe1 68.55(14) . . ?
C12 C11 C10 108.4(2) . . ?
C12 C11 Fe1 70.23(14) . . ?
C10 C11 Fe1 68.90(14) . . ?
C3 C4 C5 118.6(2) . . ?
C3 C4 C6 124.2(2) . . ?
C5 C4 C6 117.2(2) . . ?
C6 C7 C8 119.9(2) . . ?
C21 C20 C19 119.3(2) . . ?
C20 C21 C22 119.4(2) . . ?
C36 C35 C34 108.0(2) . . ?
C36 C35 Fe2 70.02(14) . . ?
C34 C35 Fe2 69.92(14) . . ?
C7 C6 C4 118.9(2) . . ?
C33 C32 C36 108.0(2) . . ?
C33 C32 Fe2 69.81(15) . . ?
C36 C32 Fe2 69.52(15) . . ?
N2 C8 C7 122.7(2) . . ?
N2 C8 C9 117.3(2) . . ?
C7 C8 C9 120.0(2) . . ?
C16 C17 C18 108.2(2) . . ?
C16 C17 Fe1 70.08(14) . . ?
C18 C17 Fe1 69.55(14) . . ?
C32 C36 C35 108.0(2) . . ?
C32 C36 Fe2 69.97(15) . . ?
C35 C36 Fe2 69.31(15) . . ?
C14 C18 C17 107.6(2) . . ?
C14 C18 Fe1 69.47(13) . . ?
C17 C18 Fe1 69.67(14) . . ?
C24 C25 C26 120.0(2) . . ?
C29 C30 C31 108.7(2) . . ?
C29 C30 Fe2 70.05(15) . . ?
C31 C30 Fe2 68.95(15) . . ?
C30 C29 C28 108.2(3) . . ?
C30 C29 Fe2 69.68(16) . . ?
C28 C29 Fe2 68.92(14) . . ?
Cl1A C1S Cl1B 17.6(3) . . ?
Cl1A C1S Cl2 116.8(2) . . ?
Cl1B C1S Cl2 115.2(2) . . ?
F4 B1 F2 111.8(2) . . ?
F4 B1 F1 109.2(2) . . ?
F2 B1 F1 110.2(2) . . ?
F4 B1 F3 108.8(2) . . ?
F2 B1 F3 108.8(2) . . ?
F1 B1 F3 107.9(2) . . ?

loop_
_geom_bond_atom_site_label_1
_geom_bond_atom_site_label_2
_geom_bond_distance
_geom_bond_site_symmetry_2
_geom_bond_publ_flag
Cd1 N1 2.2734(19) 4_556 ?
Cd1 N1 2.2734(19) . ?
Cd1 N4 2.3297(19) . ?
Cd1 N4 2.3297(19) 4_556 ?
Cd1 N3 2.639(2) . ?
Cd1 N3 2.639(2) 4_556 ?
Fe1 C9 2.021(2) . ?
Fe1 C10 2.032(2) . ?
Fe1 C14 2.036(2) . ?
Fe1 C18 2.040(2) . ?
Fe1 C17 2.041(3) . ?
Fe1 C13 2.041(3) . ?
Fe1 C15 2.049(2) . ?
Fe1 C11 2.049(2) . ?
Fe1 C16 2.050(2) . ?
Fe1 C12 2.059(2) . ?
Fe2 C27 2.025(2) . ?
Fe2 C31 2.027(3) . ?
Fe2 C35 2.032(2) . ?
Fe2 C28 2.034(2) . ?
Fe2 C36 2.041(3) . ?
Fe2 C34 2.041(2) . ?
Fe2 C33 2.046(3) . ?
Fe2 C32 2.047(2) . ?
Fe2 C30 2.048(3) . ?
Fe2 C29 2.053(3) . ?
N3 C26 1.325(3) . ?
N3 C23 1.361(3) . ?
C19 N4 1.325(3) . ?
C19 C20 1.397(3) . ?
C26 C25 1.427(4) . ?
C26 C27 1.463(3) . ?
C24 C25 1.354(4) . ?
C24 C22 1.419(4) . ?
N4 C23 1.356(3) . ?
N2 C8 1.326(3) . ?
N2 C5 1.358(3) . ?
C1 N1 1.330(3) . ?
C1 C2 1.398(3) . ?
C5 N1 1.365(3) . ?
C5 C4 1.416(3) . ?
C10 C11 1.426(4) . ?
C10 C9 1.438(3) . ?
C15 C14 1.409(3) . ?
C15 C16 1.424(3) . ?
C3 C2 1.367(3) . ?
C3 C4 1.412(3) . ?
C23 C22 1.408(3) . ?
C22 C21 1.402(3) . ?
C28 C29 1.422(4) . ?
C28 C27 1.431(4) . ?
C33 C32 1.410(4) . ?
C33 C34 1.414(4) . ?
C9 C13 1.435(4) . ?
C9 C8 1.468(3) . ?
C16 C17 1.417(4) . ?
C27 C31 1.439(4) . ?
C12 C11 1.416(4) . ?
C12 C13 1.420(3) . ?
C31 C30 1.412(4) . ?
C34 C35 1.422(4) . ?
C14 C18 1.420(4) . ?
C4 C6 1.417(3) . ?
C7 C6 1.363(4) . ?
C7 C8 1.425(3) . ?
C20 C21 1.371(4) . ?
C35 C36 1.415(4) . ?
C32 C36 1.415(4) . ?
C17 C18 1.422(4) . ?
C30 C29 1.412(4) . ?
Cl1B C1S 1.727(4) . ?
Cl2 C1S 1.746(3) . ?
C1S Cl1A 1.665(5) . ?
F1 B1 1.397(3) . ?
F2 B1 1.380(3) . ?
F3 B1 1.397(3) . ?
F4 B1 1.376(3) . ?
